data_7022295
loop_
_publ_author_name
'Xu, Feng'
'Tao, Tao'
'Zhang, Kun'
'Wang, Xiao-Xu'
'Huang, Wei'
'You, Xiao-Zeng'

_publ_section_title
;
 C-C bond cleavage in acetonitrile by copper(II)-bipyridine complexes and
 in situ formation of cyano-bridged mixed-valent copper complexes.
;
_journal_issue 10
_journal_name_full 'Dalton transactions (Cambridge, England : 2003)'
_journal_page_first 3631
_journal_page_last 3645
_journal_paper_doi 10.1039/c2dt32281a
_journal_volume 42
_journal_year 2013
_chemical_formula_moiety '2(C41 H32 Cu2 N9), 6(B F4), 3(H2 O)'
_chemical_formula_sum 'C82 H70 B6 Cu4 F24 N18 O3'
_chemical_formula_weight 2130.58
_chemical_name_systematic
;
?
;
_space_group_IT_number 13
_symmetry_cell_setting monoclinic
_symmetry_space_group_name_Hall '-P 2yc'
_symmetry_space_group_name_H-M 'P 1 2/c 1'
_atom_sites_solution_hydrogens geom
_atom_sites_solution_primary direct
_atom_sites_solution_secondary difmap
_audit_creation_method SHELXL-97
_cell_angle_alpha 90.00
_cell_angle_beta 106.610(2)
_cell_angle_gamma 90.00
_cell_formula_units_Z 2
_cell_length_a 21.781(3)
_cell_length_b 13.119(2)
_cell_length_c 16.471(3)
_cell_measurement_reflns_used 3821
_cell_measurement_temperature 291(2)
_cell_measurement_theta_max 21.471
_cell_measurement_theta_min 2.485
_cell_volume 4510.1(12)
_computing_cell_refinement SMART
_computing_data_collection 'SMART (Bruker 2000)'
_computing_data_reduction 'SAINT (Bruker 2000)'
_computing_molecular_graphics SHELXTL
_computing_publication_material SHELXTL
_computing_structure_refinement 'SHELXTL (BRUKER 2000)'
_computing_structure_solution 'SHELXTL (BRUKER 2000)'
_diffrn_ambient_temperature 291(2)
_diffrn_detector_area_resol_mean 0
_diffrn_measured_fraction_theta_full 0.997
_diffrn_measured_fraction_theta_max 0.997
_diffrn_measurement_device_type 'Bruker Smart Apex CCD area detector'
_diffrn_measurement_method '\f and \w scans'
_diffrn_radiation_monochromator graphite
_diffrn_radiation_source 'fine-focus sealed tube'
_diffrn_radiation_type MoK\a
_diffrn_radiation_wavelength 0.71073
_diffrn_reflns_av_R_equivalents 0.0639
_diffrn_reflns_av_sigmaI/netI 0.0858
_diffrn_reflns_limit_h_max 25
_diffrn_reflns_limit_h_min -23
_diffrn_reflns_limit_k_max 15
_diffrn_reflns_limit_k_min -15
_diffrn_reflns_limit_l_max 14
_diffrn_reflns_limit_l_min -19
_diffrn_reflns_number 22145
_diffrn_reflns_theta_full 25.00
_diffrn_reflns_theta_max 25.00
_diffrn_reflns_theta_min 1.83
_diffrn_standards_decay_% 0
_diffrn_standards_interval_count 0
_diffrn_standards_interval_time 0
_diffrn_standards_number 0
_exptl_absorpt_coefficient_mu 1.039
_exptl_absorpt_correction_T_max 0.9032
_exptl_absorpt_correction_T_min 0.8854
_exptl_absorpt_correction_type multi-scan
_exptl_absorpt_process_details 'SADABS, Bruker(2000)'
_exptl_crystal_colour blue
_exptl_crystal_density_diffrn 1.569
_exptl_crystal_density_method 'not measured'
_exptl_crystal_description block
_exptl_crystal_F_000 2148
_exptl_crystal_size_max 0.12
_exptl_crystal_size_mid 0.12
_exptl_crystal_size_min 0.10
_refine_diff_density_max 0.521
_refine_diff_density_min -0.380
_refine_diff_density_rms 0.060
_refine_ls_extinction_method none
_refine_ls_goodness_of_fit_ref 0.834
_refine_ls_hydrogen_treatment constr
_refine_ls_matrix_type full
_refine_ls_number_parameters 665
_refine_ls_number_reflns 7927
_refine_ls_number_restraints 20
_refine_ls_restrained_S_all 0.860
_refine_ls_R_factor_all 0.0967
_refine_ls_R_factor_gt 0.0478
_refine_ls_shift/su_max 0.000
_refine_ls_shift/su_mean 0.000
_refine_ls_structure_factor_coef Fsqd
_refine_ls_weighting_details 'calc w=1/[\s^2^(Fo^2^)+(0.0617P)^2^] where P=(Fo^2^+2Fc^2^)/3'
_refine_ls_weighting_scheme calc
_refine_ls_wR_factor_gt 0.1095
_refine_ls_wR_factor_ref 0.1201
_reflns_number_gt 4217
_reflns_number_total 7927
_reflns_threshold_expression >2sigma(I)
_cod_data_source_file c2dt32281a.txt
_cod_data_source_block 4
_cod_depositor_comments
;
The following automatic conversions were performed:

'_symmetry_cell_setting' value 'Monoclinic' changed to 'monoclinic'
according to /home/saulius/struct/CIF-dictionaries/cif_core.dic
dictionary named 'cif_core.dic' version 2.4.2 from 2011-04-26.

Automatic conversion script
Id: cif_fix_values 1891 2012-01-12 08:04:46Z andrius 
;
_cod_original_cell_volume 4510.0(12)
_cod_original_sg_symbol_H-M 'P 2/c'
_cod_database_code 7022295

loop_
_symmetry_equiv_pos_as_xyz
'x, y, z'
'-x, y, -z+1/2'
'-x, -y, -z'
'x, -y, z-1/2'

loop_
_atom_site_label
_atom_site_type_symbol
_atom_site_fract_x
_atom_site_fract_y
_atom_site_fract_z
_atom_site_U_iso_or_equiv
_atom_site_adp_type
_atom_site_occupancy
_atom_site_symmetry_multiplicity
_atom_site_calc_flag
_atom_site_refinement_flags
_atom_site_disorder_assembly
_atom_site_disorder_group
Cu1 Cu 0.24935(2) 0.09457(4) 0.20477(3) 0.05089(17) Uani 1 1 d . . .
Cu2 Cu 0.23338(2) 0.44358(4) 0.33506(3) 0.05245(18) Uani 1 1 d . . .
B1 B 0.1110(4) 0.2705(6) 0.4185(6) 0.099(2) Uani 1 1 d . . .
B2 B 0.5000 0.8376(8) 0.2500 0.135(7) Uani 1 2 d S . .
B3 B 0.0000 0.7743(11) 0.2500 0.127(5) Uani 1 2 d S . .
B4 B 0.5948(3) 0.2834(5) 0.4348(4) 0.108(3) Uani 1 1 d D . .
C1 C 0.3225(2) -0.0200(3) 0.1002(3) 0.0607(12) Uani 1 1 d . . .
H1 H 0.3598 -0.0055 0.1430 0.073 Uiso 1 1 calc R . .
C2 C 0.3259(3) -0.0851(3) 0.0364(4) 0.0781(15) Uani 1 1 d . . .
H2 H 0.3647 -0.1142 0.0359 0.094 Uiso 1 1 calc R . .
C3 C 0.2709(4) -0.1062(4) -0.0264(4) 0.0870(18) Uani 1 1 d . . .
H3 H 0.2718 -0.1519 -0.0692 0.104 Uiso 1 1 calc R . .
C4 C 0.2148(3) -0.0602(4) -0.0262(3) 0.0758(15) Uani 1 1 d . . .
H4 H 0.1776 -0.0723 -0.0699 0.091 Uiso 1 1 calc R . .
C5 C 0.2140(2) 0.0044(3) 0.0395(3) 0.0570(12) Uani 1 1 d . . .
C6 C 0.1563(2) 0.0545(3) 0.0486(3) 0.0592(12) Uani 1 1 d . . .
C7 C 0.0989(3) 0.0592(4) -0.0161(3) 0.0842(16) Uani 1 1 d . . .
H7 H 0.0952 0.0295 -0.0685 0.101 Uiso 1 1 calc R . .
C8 C 0.0477(3) 0.1085(5) -0.0006(5) 0.107(2) Uani 1 1 d . . .
H8 H 0.0093 0.1144 -0.0433 0.128 Uiso 1 1 calc R . .
C9 C 0.0534(3) 0.1489(4) 0.0773(5) 0.105(2) Uani 1 1 d . . .
H9 H 0.0186 0.1806 0.0888 0.126 Uiso 1 1 calc R . .
C10 C 0.1113(2) 0.1423(4) 0.1390(4) 0.0793(15) Uani 1 1 d . . .
H10 H 0.1151 0.1704 0.1921 0.095 Uiso 1 1 calc R . .
C11 C 0.3856(2) 0.1425(3) 0.2774(3) 0.0632(12) Uani 1 1 d . . .
H11 H 0.3771 0.1964 0.2392 0.076 Uiso 1 1 calc R . .
C12 C 0.4464(2) 0.1299(4) 0.3284(3) 0.0728(14) Uani 1 1 d . . .
H12 H 0.4788 0.1744 0.3251 0.087 Uiso 1 1 calc R . .
C13 C 0.4591(2) 0.0507(4) 0.3847(3) 0.0849(16) Uani 1 1 d . . .
H13 H 0.5003 0.0407 0.4203 0.102 Uiso 1 1 calc R . .
C14 C 0.4103(2) -0.0137(4) 0.3881(3) 0.0683(13) Uani 1 1 d . . .
H14 H 0.4183 -0.0683 0.4257 0.082 Uiso 1 1 calc R . .
C15 C 0.34952(19) 0.0027(3) 0.3357(2) 0.0470(10) Uani 1 1 d . . .
C16 C 0.29333(19) -0.0603(3) 0.3355(3) 0.0468(10) Uani 1 1 d . . .
C17 C 0.2959(2) -0.1406(3) 0.3905(3) 0.0606(12) Uani 1 1 d . . .
H17 H 0.3344 -0.1584 0.4297 0.073 Uiso 1 1 calc R . .
C18 C 0.2408(2) -0.1937(3) 0.3867(3) 0.0696(13) Uani 1 1 d . . .
H18 H 0.2418 -0.2482 0.4232 0.084 Uiso 1 1 calc R . .
C19 C 0.1848(2) -0.1664(3) 0.3295(3) 0.0692(13) Uani 1 1 d . . .
H19 H 0.1471 -0.2018 0.3260 0.083 Uiso 1 1 calc R . .
C20 C 0.1852(2) -0.0855(3) 0.2769(3) 0.0601(12) Uani 1 1 d . . .
H20 H 0.1468 -0.0670 0.2379 0.072 Uiso 1 1 calc R . .
C21 C 0.24193(18) 0.2335(3) 0.2500(2) 0.0559(10) Uani 0.50 1 d P . .
C22 C 0.1027(2) 0.4436(4) 0.2179(3) 0.0744(14) Uani 1 1 d . . .
H22 H 0.0968 0.3862 0.2481 0.089 Uiso 1 1 calc R . .
C23 C 0.0513(3) 0.4802(6) 0.1519(4) 0.102(2) Uani 1 1 d . . .
H23 H 0.0115 0.4486 0.1378 0.122 Uiso 1 1 calc R . .
C24 C 0.0624(4) 0.5649(7) 0.1089(5) 0.125(3) Uani 1 1 d . . .
H24 H 0.0294 0.5909 0.0647 0.150 Uiso 1 1 calc R . .
C25 C 0.1199(3) 0.6107(5) 0.1293(4) 0.1012(19) Uani 1 1 d . . .
H25 H 0.1263 0.6680 0.0995 0.121 Uiso 1 1 calc R . .
C26 C 0.1699(3) 0.5725(3) 0.1951(3) 0.0650(13) Uani 1 1 d . . .
C27 C 0.2347(3) 0.6151(3) 0.2208(3) 0.0637(13) Uani 1 1 d . . .
C28 C 0.2538(3) 0.6997(4) 0.1819(3) 0.0826(16) Uani 1 1 d . . .
H28 H 0.2250 0.7323 0.1365 0.099 Uiso 1 1 calc R . .
C29 C 0.3150(4) 0.7331(4) 0.2116(4) 0.096(2) Uani 1 1 d . . .
H29 H 0.3283 0.7893 0.1866 0.116 Uiso 1 1 calc R . .
C30 C 0.3574(3) 0.6852(4) 0.2778(4) 0.0897(17) Uani 1 1 d . . .
H30 H 0.3995 0.7077 0.2987 0.108 Uiso 1 1 calc R . .
C31 C 0.3356(3) 0.6029(3) 0.3122(3) 0.0714(14) Uani 1 1 d . . .
H31 H 0.3643 0.5696 0.3572 0.086 Uiso 1 1 calc R . .
C32 C 0.1501(2) 0.5750(3) 0.4130(3) 0.0571(12) Uani 1 1 d . . .
H32 H 0.1204 0.5744 0.3597 0.068 Uiso 1 1 calc R . .
C33 C 0.1359(2) 0.6308(3) 0.4756(3) 0.0652(13) Uani 1 1 d . . .
H33 H 0.0979 0.6676 0.4653 0.078 Uiso 1 1 calc R . .
C34 C 0.1800(3) 0.6302(3) 0.5542(3) 0.0695(14) Uani 1 1 d . . .
H34 H 0.1720 0.6669 0.5984 0.083 Uiso 1 1 calc R . .
C35 C 0.2351(3) 0.5765(3) 0.5675(3) 0.0652(13) Uani 1 1 d . . .
H35 H 0.2651 0.5769 0.6206 0.078 Uiso 1 1 calc R . .
C36 C 0.2466(2) 0.5210(3) 0.5016(3) 0.0509(11) Uani 1 1 d . . .
C37 C 0.3044(2) 0.4598(3) 0.5081(3) 0.0552(11) Uani 1 1 d . . .
C38 C 0.3540(2) 0.4483(4) 0.5822(3) 0.0729(14) Uani 1 1 d . . .
H38 H 0.3515 0.4787 0.6322 0.087 Uiso 1 1 calc R . .
C39 C 0.4061(3) 0.3922(4) 0.5810(4) 0.0902(18) Uani 1 1 d . . .
H39 H 0.4396 0.3844 0.6304 0.108 Uiso 1 1 calc R . .
C40 C 0.4096(3) 0.3472(4) 0.5077(4) 0.0887(17) Uani 1 1 d . . .
H40 H 0.4450 0.3086 0.5061 0.106 Uiso 1 1 calc R . .
C41 C 0.3586(2) 0.3611(4) 0.4360(3) 0.0753(14) Uani 1 1 d . . .
H41 H 0.3604 0.3308 0.3856 0.090 Uiso 1 1 calc R . .
C21' C 0.23995(18) 0.3108(3) 0.2805(2) 0.0572(10) Uani 0.50 1 d P . .
F1 F 0.1740(2) 0.2982(3) 0.4462(3) 0.1639(18) Uani 1 1 d . . .
F2 F 0.0760(2) 0.3520(4) 0.4099(4) 0.207(2) Uani 1 1 d . . .
F3 F 0.10040(17) 0.2092(3) 0.4788(2) 0.1210(12) Uani 1 1 d . . .
F4 F 0.1049(3) 0.2127(4) 0.3496(3) 0.197(2) Uani 1 1 d . . .
F5 F 0.5000 0.7423(5) 0.2500 0.176(3) Uani 1 2 d S . .
F6 F 0.5004(4) 0.8181(6) 0.3463(5) 0.131(3) Uani 0.50 1 d P . .
F7 F 0.44673(17) 0.8874(3) 0.2273(2) 0.1421(14) Uani 1 1 d . . .
F8 F 0.0335(3) 0.8342(5) 0.2115(4) 0.239(3) Uani 1 1 d . . .
F9 F 0.04180(19) 0.7238(4) 0.3066(3) 0.187(2) Uani 1 1 d . . .
F10 F 0.6270(5) 0.3351(6) 0.5021(4) 0.118(5) Uani 0.551(11) 1 d PD A 1
F11 F 0.5452(6) 0.3401(9) 0.3875(10) 0.205(9) Uani 0.551(11) 1 d PD A 1
F12 F 0.5724(6) 0.1977(7) 0.4561(8) 0.220(10) Uani 0.551(11) 1 d PD A 1
F13 F 0.6400(7) 0.2710(13) 0.3915(10) 0.315(12) Uani 0.551(11) 1 d PD A 1
F10' F 0.6540(4) 0.3134(10) 0.4635(10) 0.169(9) Uani 0.449(11) 1 d PD A 2
F11' F 0.5679(7) 0.3146(10) 0.3545(5) 0.143(7) Uani 0.449(11) 1 d PD A 2
F12' F 0.5950(6) 0.1781(5) 0.4309(9) 0.119(5) Uani 0.449(11) 1 d PD A 2
F13' F 0.5596(8) 0.3101(14) 0.4861(10) 0.315(14) Uani 0.449(11) 1 d PD A 2
N1 N 0.26739(17) 0.0237(2) 0.1034(2) 0.0517(9) Uani 1 1 d . . .
N2 N 0.16211(17) 0.0965(2) 0.1247(2) 0.0562(9) Uani 1 1 d . . .
N3 N 0.33752(15) 0.0799(2) 0.2802(2) 0.0476(8) Uani 1 1 d . . .
N4 N 0.23758(15) -0.0318(2) 0.2786(2) 0.0493(9) Uani 1 1 d . . .
N5 N 0.23995(18) 0.3108(3) 0.2805(2) 0.0572(10) Uani 0.50 1 d P . .
N6 N 0.16006(17) 0.4897(3) 0.2384(2) 0.0565(9) Uani 1 1 d . . .
N7 N 0.27615(19) 0.5672(2) 0.2858(2) 0.0570(9) Uani 1 1 d . . .
N8 N 0.20380(17) 0.5215(2) 0.4238(2) 0.0488(9) Uani 1 1 d . . .
N9 N 0.30689(17) 0.4157(2) 0.4357(2) 0.0540(9) Uani 1 1 d . . .
N5' N 0.24193(18) 0.2335(3) 0.2500(2) 0.0559(10) Uani 0.50 1 d P . .
O1 O 0.5697(5) 0.4191(6) 0.2221(6) 0.363(6) Uani 1 1 d . . .
H1A H 0.5349 0.4086 0.1835 0.545 Uiso 1 1 d R . .
H1B H 0.5694 0.3860 0.2663 0.545 Uiso 1 1 d R . .
O2 O 0.0496(9) 0.0573(17) 0.2838(14) 0.385(13) Uani 0.50 1 d P . .
H2A H 0.0586 0.0458 0.2378 0.578 Uiso 0.50 1 d PR . .
H2B H 0.0685 0.1113 0.3065 0.578 Uiso 0.50 1 d PR . .

loop_
_atom_site_aniso_label
_atom_site_aniso_U_11
_atom_site_aniso_U_22
_atom_site_aniso_U_33
_atom_site_aniso_U_23
_atom_site_aniso_U_13
_atom_site_aniso_U_12
Cu1 0.0502(3) 0.0412(3) 0.0575(4) -0.0032(2) 0.0093(3) 0.0015(2)
Cu2 0.0599(4) 0.0423(3) 0.0526(3) -0.0041(2) 0.0122(3) 0.0010(2)
B1 0.084(6) 0.086(5) 0.126(7) 0.011(5) 0.028(5) 0.004(5)
B2 0.063(8) 0.051(7) 0.29(2) 0.000 0.049(10) 0.000
B3 0.051(7) 0.108(10) 0.217(17) 0.000 0.032(9) 0.000
B4 0.109(7) 0.089(6) 0.116(8) 0.023(6) 0.013(6) 0.000(5)
C1 0.071(3) 0.057(3) 0.057(3) 0.003(2) 0.023(3) 0.008(2)
C2 0.112(5) 0.059(3) 0.080(4) 0.003(3) 0.054(4) 0.013(3)
C3 0.150(6) 0.057(3) 0.067(4) -0.015(3) 0.052(4) -0.026(4)
C4 0.104(5) 0.063(3) 0.060(3) -0.004(3) 0.024(3) -0.023(3)
C5 0.077(3) 0.042(2) 0.050(3) 0.003(2) 0.014(3) -0.013(2)
C6 0.056(3) 0.050(3) 0.064(3) 0.015(2) 0.004(3) -0.011(2)
C7 0.072(4) 0.088(4) 0.076(4) 0.013(3) -0.005(3) -0.018(3)
C8 0.065(4) 0.099(5) 0.125(6) 0.035(4) -0.021(4) -0.020(4)
C9 0.049(4) 0.086(4) 0.162(7) 0.032(5) 0.002(4) 0.008(3)
C10 0.059(3) 0.064(3) 0.112(4) 0.003(3) 0.018(3) 0.000(3)
C11 0.062(3) 0.059(3) 0.068(3) 0.002(2) 0.017(3) -0.011(2)
C12 0.050(3) 0.086(4) 0.079(4) 0.000(3) 0.012(3) -0.021(3)
C13 0.053(3) 0.105(4) 0.086(4) 0.010(3) 0.004(3) -0.009(3)
C14 0.052(3) 0.076(3) 0.070(3) 0.011(3) 0.006(3) -0.005(3)
C15 0.045(3) 0.049(3) 0.046(3) -0.008(2) 0.013(2) 0.000(2)
C16 0.047(3) 0.040(2) 0.054(3) -0.005(2) 0.015(2) 0.001(2)
C17 0.066(3) 0.048(3) 0.063(3) 0.011(2) 0.011(2) -0.001(2)
C18 0.082(4) 0.051(3) 0.076(4) 0.014(2) 0.023(3) -0.007(3)
C19 0.061(3) 0.056(3) 0.092(4) 0.006(3) 0.023(3) -0.012(2)
C20 0.051(3) 0.055(3) 0.071(3) 0.003(2) 0.013(2) -0.001(2)
C21 0.062(3) 0.047(2) 0.057(3) 0.000(2) 0.014(2) 0.003(2)
C22 0.061(3) 0.086(4) 0.071(4) -0.020(3) 0.011(3) -0.002(3)
C23 0.063(4) 0.134(6) 0.101(5) -0.035(4) 0.011(4) 0.004(4)
C24 0.091(6) 0.160(7) 0.105(6) 0.002(5) -0.004(5) 0.033(5)
C25 0.105(5) 0.101(5) 0.086(4) 0.022(4) 0.009(4) 0.029(4)
C26 0.088(4) 0.055(3) 0.049(3) 0.001(2) 0.015(3) 0.024(3)
C27 0.089(4) 0.049(3) 0.060(3) -0.010(2) 0.032(3) 0.002(3)
C28 0.128(5) 0.055(3) 0.070(4) 0.010(3) 0.038(4) 0.007(3)
C29 0.154(6) 0.061(4) 0.096(5) 0.001(3) 0.072(5) -0.021(4)
C30 0.113(5) 0.069(4) 0.105(5) -0.014(3) 0.061(4) -0.033(3)
C31 0.077(4) 0.063(3) 0.079(4) -0.008(3) 0.030(3) -0.014(3)
C32 0.061(3) 0.046(3) 0.064(3) -0.004(2) 0.018(2) -0.003(2)
C33 0.071(3) 0.055(3) 0.076(4) -0.005(3) 0.030(3) 0.001(2)
C34 0.096(4) 0.058(3) 0.063(4) -0.008(3) 0.038(3) -0.004(3)
C35 0.092(4) 0.058(3) 0.043(3) -0.001(2) 0.016(3) -0.009(3)
C36 0.069(3) 0.039(2) 0.047(3) 0.001(2) 0.020(2) -0.017(2)
C37 0.060(3) 0.043(2) 0.059(3) 0.011(2) 0.013(3) -0.008(2)
C38 0.079(4) 0.073(3) 0.055(3) 0.004(3) 0.000(3) 0.002(3)
C39 0.078(4) 0.088(4) 0.082(4) 0.022(3) -0.013(3) 0.003(3)
C40 0.069(4) 0.076(4) 0.105(5) 0.012(4) -0.001(4) 0.017(3)
C41 0.070(4) 0.068(3) 0.083(4) 0.001(3) 0.013(3) 0.007(3)
C21' 0.069(3) 0.046(2) 0.054(3) -0.001(2) 0.013(2) 0.002(2)
F1 0.117(3) 0.094(3) 0.298(6) 0.019(3) 0.085(3) -0.011(2)
F2 0.165(4) 0.170(4) 0.290(6) 0.083(4) 0.070(4) 0.101(4)
F3 0.132(3) 0.105(2) 0.147(3) 0.005(2) 0.074(3) -0.019(2)
F4 0.257(6) 0.217(5) 0.100(3) -0.021(3) 0.022(3) 0.029(4)
F5 0.097(4) 0.115(5) 0.285(9) 0.000 0.004(5) 0.000
F6 0.149(7) 0.128(6) 0.122(6) 0.045(5) 0.048(5) 0.025(5)
F7 0.100(3) 0.145(3) 0.161(4) -0.001(3) 0.004(2) 0.048(2)
F8 0.171(5) 0.268(6) 0.241(6) 0.101(5) -0.003(4) -0.051(4)
F9 0.096(3) 0.201(5) 0.215(5) 0.087(4) -0.034(3) -0.007(3)
F10 0.188(12) 0.085(5) 0.072(5) -0.011(4) 0.025(6) -0.047(6)
F11 0.149(9) 0.133(10) 0.271(19) 0.088(12) -0.040(11) -0.027(7)
F12 0.136(11) 0.148(10) 0.275(17) 0.160(11) -0.103(10) -0.079(8)
F13 0.38(2) 0.38(2) 0.218(15) -0.195(16) 0.138(17) -0.184(19)
F10' 0.076(7) 0.163(13) 0.214(17) 0.107(12) -0.044(9) -0.069(8)
F11' 0.206(18) 0.117(8) 0.062(6) 0.032(6) -0.033(7) 0.012(9)
F12' 0.072(7) 0.087(7) 0.173(10) -0.037(7) -0.007(6) -0.008(5)
F13' 0.138(13) 0.64(4) 0.191(15) -0.09(2) 0.089(12) 0.06(2)
N1 0.058(2) 0.0417(19) 0.053(2) 0.0042(16) 0.013(2) 0.0007(17)
N2 0.051(2) 0.045(2) 0.069(3) 0.0018(19) 0.010(2) 0.0011(18)
N3 0.048(2) 0.0431(19) 0.051(2) 0.0014(17) 0.0125(17) -0.0061(16)
N4 0.044(2) 0.045(2) 0.058(2) -0.0057(16) 0.0141(18) -0.0040(16)
N5 0.069(3) 0.046(2) 0.054(3) -0.001(2) 0.013(2) 0.002(2)
N6 0.062(3) 0.056(2) 0.050(2) -0.0117(19) 0.0145(19) 0.0061(19)
N7 0.064(3) 0.048(2) 0.062(3) 0.0004(19) 0.024(2) -0.0012(19)
N8 0.062(2) 0.0394(19) 0.045(2) 0.0015(16) 0.0155(19) -0.0086(17)
N9 0.058(2) 0.044(2) 0.058(2) 0.0033(18) 0.0148(19) 0.0044(18)
N5' 0.062(3) 0.047(2) 0.057(3) 0.000(2) 0.014(2) 0.003(2)
O1 0.526(17) 0.308(10) 0.301(11) -0.058(8) 0.190(12) -0.191(11)
O2 0.37(3) 0.44(3) 0.39(3) 0.07(2) 0.17(3) 0.03(2)

loop_
_atom_type_symbol
_atom_type_description
_atom_type_scat_dispersion_real
_atom_type_scat_dispersion_imag
_atom_type_scat_source
C C 0.0033 0.0016 'International Tables Vol C Tables 4.2.6.8 and 6.1.1.4'
H H 0.0000 0.0000 'International Tables Vol C Tables 4.2.6.8 and 6.1.1.4'
N N 0.0061 0.0033 'International Tables Vol C Tables 4.2.6.8 and 6.1.1.4'
Cu Cu 0.3201 1.2651 'International Tables Vol C Tables 4.2.6.8 and 6.1.1.4'
B B 0.0013 0.0007 'International Tables Vol C Tables 4.2.6.8 and 6.1.1.4'
F F 0.0171 0.0103 'International Tables Vol C Tables 4.2.6.8 and 6.1.1.4'
O O 0.0106 0.0060 'International Tables Vol C Tables 4.2.6.8 and 6.1.1.4'

loop_
_geom_angle_atom_site_label_1
_geom_angle_atom_site_label_2
_geom_angle_atom_site_label_3
_geom_angle
_geom_angle_site_symmetry_1
_geom_angle_site_symmetry_3
N3 Cu1 N2 174.56(14) . .
N3 Cu1 C21 91.27(14) . .
N2 Cu1 C21 94.16(15) . .
N3 Cu1 N1 95.17(14) . .
N2 Cu1 N1 80.42(15) . .
C21 Cu1 N1 140.89(14) . .
N3 Cu1 N4 79.50(13) . .
N2 Cu1 N4 98.17(13) . .
C21 Cu1 N4 117.78(14) . .
N1 Cu1 N4 101.32(12) . .
N9 Cu2 C21' 94.08(15) . .
N9 Cu2 N6 172.88(14) . .
C21' Cu2 N6 92.84(14) . .
N9 Cu2 N8 80.68(15) . .
C21' Cu2 N8 147.75(14) . .
N6 Cu2 N8 94.32(14) . .
N9 Cu2 N7 96.97(14) . .
C21' Cu2 N7 113.43(15) . .
N6 Cu2 N7 78.69(15) . .
N8 Cu2 N7 98.81(12) . .
F2 B1 F4 117.4(8) . .
F2 B1 F3 110.6(7) . .
F4 B1 F3 106.8(6) . .
F2 B1 F1 108.7(7) . .
F4 B1 F1 106.4(7) . .
F3 B1 F1 106.2(7) . .
F5 B2 F7 120.4(5) . 2_655
F5 B2 F7 120.4(5) . .
F7 B2 F7 119.2(9) 2_655 .
F5 B2 F6 80.8(5) . .
F7 B2 F6 92.5(4) 2_655 .
F7 B2 F6 96.8(4) . .
F5 B2 F6 80.8(5) . 2_655
F7 B2 F6 96.8(4) 2_655 2_655
F7 B2 F6 92.5(4) . 2_655
F6 B2 F6 161.7(10) . 2_655
F9 B3 F9 118.0(12) 2 .
F9 B3 F8 106.0(3) 2 2
F9 B3 F8 109.0(4) . 2
F9 B3 F8 109.0(4) 2 .
F9 B3 F8 106.0(3) . .
F8 B3 F8 108.6(11) 2 .
F10' B4 F12 124.6(8) . .
F10' B4 F10 46.0(7) . .
F12 B4 F10 111.4(7) . .
F10' B4 F13' 112.2(8) . .
F12 B4 F13' 74.4(9) . .
F10 B4 F13' 66.3(7) . .
F10' B4 F11' 111.8(8) . .
F12 B4 F11' 115.6(9) . .
F10 B4 F11' 130.3(9) . .
F13' B4 F11' 111.9(8) . .
F10' B4 F11 125.9(9) . .
F12 B4 F11 109.0(7) . .
F10 B4 F11 110.2(7) . .
F13' B4 F11 73.4(9) . .
F11' B4 F11 38.7(8) . .
F10' B4 F13 56.2(7) . .
F12 B4 F13 114.3(8) . .
F10 B4 F13 102.1(6) . .
F13' B4 F13 167.9(9) . .
F11' B4 F13 72.8(8) . .
F11 B4 F13 109.7(7) . .
F10' B4 F12' 107.7(7) . .
F12 B4 F12' 33.2(8) . .
F10 B4 F12' 123.0(8) . .
F13' B4 F12' 107.5(8) . .
F11' B4 F12' 105.3(7) . .
F11 B4 F12' 122.1(9) . .
F13 B4 F12' 81.1(9) . .
N1 C1 C2 122.6(5) . .
N1 C1 H1 118.7 . .
C2 C1 H1 118.7 . .
C3 C2 C1 118.5(5) . .
C3 C2 H2 120.7 . .
C1 C2 H2 120.7 . .
C4 C3 C2 120.1(5) . .
C4 C3 H3 120.0 . .
C2 C3 H3 120.0 . .
C3 C4 C5 119.1(5) . .
C3 C4 H4 120.5 . .
C5 C4 H4 120.5 . .
N1 C5 C4 121.7(5) . .
N1 C5 C6 114.2(4) . .
C4 C5 C6 124.1(5) . .
N2 C6 C7 121.3(5) . .
N2 C6 C5 115.2(4) . .
C7 C6 C5 123.4(5) . .
C8 C7 C6 118.5(6) . .
C8 C7 H7 120.7 . .
C6 C7 H7 120.7 . .
C9 C8 C7 119.9(6) . .
C9 C8 H8 120.0 . .
C7 C8 H8 120.0 . .
C8 C9 C10 119.2(6) . .
C8 C9 H9 120.4 . .
C10 C9 H9 120.4 . .
N2 C10 C9 121.8(6) . .
N2 C10 H10 119.1 . .
C9 C10 H10 119.1 . .
N3 C11 C12 122.4(4) . .
N3 C11 H11 118.8 . .
C12 C11 H11 118.8 . .
C11 C12 C13 118.9(4) . .
C11 C12 H12 120.5 . .
C13 C12 H12 120.5 . .
C12 C13 C14 119.2(5) . .
C12 C13 H13 120.4 . .
C14 C13 H13 120.4 . .
C13 C14 C15 119.7(4) . .
C13 C14 H14 120.1 . .
C15 C14 H14 120.1 . .
N3 C15 C14 120.8(4) . .
N3 C15 C16 115.0(3) . .
C14 C15 C16 124.2(4) . .
N4 C16 C17 121.6(4) . .
N4 C16 C15 115.1(3) . .
C17 C16 C15 123.3(4) . .
C18 C17 C16 119.1(4) . .
C18 C17 H17 120.5 . .
C16 C17 H17 120.5 . .
C19 C18 C17 119.8(4) . .
C19 C18 H18 120.1 . .
C17 C18 H18 120.1 . .
C18 C19 C20 118.4(4) . .
C18 C19 H19 120.8 . .
C20 C19 H19 120.8 . .
N4 C20 C19 123.7(4) . .
N4 C20 H20 118.1 . .
C19 C20 H20 118.1 . .
C21' C21 Cu1 175.8(4) . .
N6 C22 C23 121.3(5) . .
N6 C22 H22 119.4 . .
C23 C22 H22 119.4 . .
C24 C23 C22 117.2(6) . .
C24 C23 H23 121.4 . .
C22 C23 H23 121.4 . .
C25 C24 C23 121.4(7) . .
C25 C24 H24 119.3 . .
C23 C24 H24 119.3 . .
C24 C25 C26 120.1(6) . .
C24 C25 H25 120.0 . .
C26 C25 H25 120.0 . .
N6 C26 C25 119.6(5) . .
N6 C26 C27 116.1(4) . .
C25 C26 C27 124.3(5) . .
N7 C27 C28 121.0(5) . .
N7 C27 C26 115.1(4) . .
C28 C27 C26 123.8(5) . .
C29 C28 C27 118.7(5) . .
C29 C28 H28 120.7 . .
C27 C28 H28 120.7 . .
C28 C29 C30 120.8(5) . .
C28 C29 H29 119.6 . .
C30 C29 H29 119.6 . .
C29 C30 C31 117.3(6) . .
C29 C30 H30 121.3 . .
C31 C30 H30 121.3 . .
N7 C31 C30 124.4(5) . .
N7 C31 H31 117.8 . .
C30 C31 H31 117.8 . .
N8 C32 C33 124.0(4) . .
N8 C32 H32 118.0 . .
C33 C32 H32 118.0 . .
C32 C33 C34 117.3(5) . .
C32 C33 H33 121.4 . .
C34 C33 H33 121.4 . .
C35 C34 C33 120.3(5) . .
C35 C34 H34 119.8 . .
C33 C34 H34 119.8 . .
C34 C35 C36 119.7(5) . .
C34 C35 H35 120.1 . .
C36 C35 H35 120.1 . .
N8 C36 C35 120.5(4) . .
N8 C36 C37 114.6(4) . .
C35 C36 C37 124.8(4) . .
N9 C37 C38 121.2(4) . .
N9 C37 C36 114.9(4) . .
C38 C37 C36 123.9(5) . .
C39 C38 C37 119.3(5) . .
C39 C38 H38 120.3 . .
C37 C38 H38 120.3 . .
C38 C39 C40 120.3(5) . .
C38 C39 H39 119.8 . .
C40 C39 H39 119.8 . .
C39 C40 C41 117.7(5) . .
C39 C40 H40 121.2 . .
C41 C40 H40 121.2 . .
N9 C41 C40 123.0(5) . .
N9 C41 H41 118.5 . .
C40 C41 H41 118.5 . .
C21 C21' Cu2 177.7(4) . .
C1 N1 C5 118.0(4) . .
C1 N1 Cu1 127.4(3) . .
C5 N1 Cu1 113.4(3) . .
C10 N2 C6 119.2(4) . .
C10 N2 Cu1 124.9(4) . .
C6 N2 Cu1 115.7(3) . .
C15 N3 C11 118.9(4) . .
C15 N3 Cu1 117.9(3) . .
C11 N3 Cu1 123.2(3) . .
C20 N4 C16 117.4(4) . .
C20 N4 Cu1 130.2(3) . .
C16 N4 Cu1 112.4(3) . .
C22 N6 C26 120.5(4) . .
C22 N6 Cu2 122.5(3) . .
C26 N6 Cu2 116.9(3) . .
C31 N7 C27 117.8(4) . .
C31 N7 Cu2 129.2(3) . .
C27 N7 Cu2 113.0(3) . .
C32 N8 C36 118.2(4) . .
C32 N8 Cu2 128.0(3) . .
C36 N8 Cu2 113.8(3) . .
C41 N9 C37 118.5(4) . .
C41 N9 Cu2 125.6(3) . .
C37 N9 Cu2 115.9(3) . .
H1A O1 H1B 109.5 . .
H2A O2 H2B 109.5 . .

loop_
_geom_bond_atom_site_label_1
_geom_bond_atom_site_label_2
_geom_bond_distance
_geom_bond_site_symmetry_2
Cu1 N3 1.976(3) .
Cu1 N2 1.980(3) .
Cu1 C21 1.992(4) .
Cu1 N1 2.046(3) .
Cu1 N4 2.114(3) .
Cu2 N9 1.981(3) .
Cu2 C21' 1.984(4) .
Cu2 N6 2.000(3) .
Cu2 N8 2.034(3) .
Cu2 N7 2.142(3) .
B1 F2 1.298(8) .
B1 F4 1.339(9) .
B1 F3 1.349(8) .
B1 F1 1.365(8) .
B2 F5 1.250(10) .
B2 F7 1.290(6) 2_655
B2 F7 1.290(6) .
B2 F6 1.604(8) .
B2 F6 1.604(8) 2_655
B3 F9 1.285(7) 2
B3 F9 1.285(7) .
B3 F8 1.348(8) 2
B3 F8 1.348(8) .
B4 F10' 1.300(7) .
B4 F12 1.313(7) .
B4 F10 1.317(7) .
B4 F13' 1.341(8) .
B4 F11' 1.348(8) .
B4 F11 1.359(8) .
B4 F13 1.380(8) .
B4 F12' 1.383(8) .
C1 N1 1.345(5) .
C1 C2 1.372(6) .
C1 H1 0.9300 .
C2 C3 1.369(7) .
C2 H2 0.9300 .
C3 C4 1.362(7) .
C3 H3 0.9300 .
C4 C5 1.380(6) .
C4 H4 0.9300 .
C5 N1 1.350(5) .
C5 C6 1.463(6) .
C6 N2 1.341(5) .
C6 C7 1.394(6) .
C7 C8 1.373(8) .
C7 H7 0.9300 .
C8 C9 1.361(8) .
C8 H8 0.9300 .
C9 C10 1.377(7) .
C9 H9 0.9300 .
C10 N2 1.339(6) .
C10 H10 0.9300 .
C11 N3 1.342(5) .
C11 C12 1.360(6) .
C11 H11 0.9300 .
C12 C13 1.366(6) .
C12 H12 0.9300 .
C13 C14 1.371(6) .
C13 H13 0.9300 .
C14 C15 1.375(5) .
C14 H14 0.9300 .
C15 N3 1.338(5) .
C15 C16 1.477(5) .
C16 N4 1.358(5) .
C16 C17 1.380(5) .
C17 C18 1.374(6) .
C17 H17 0.9300 .
C18 C19 1.359(6) .
C18 H18 0.9300 .
C19 C20 1.372(6) .
C19 H19 0.9300 .
C20 N4 1.334(5) .
C20 H20 0.9300 .
C21 C21' 1.138(5) .
C22 N6 1.342(5) .
C22 C23 1.403(7) .
C22 H22 0.9300 .
C23 C24 1.376(8) .
C23 H23 0.9300 .
C24 C25 1.342(8) .
C24 H24 0.9300 .
C25 C26 1.392(7) .
C25 H25 0.9300 .
C26 N6 1.349(5) .
C26 C27 1.464(6) .
C27 N7 1.343(5) .
C27 C28 1.404(6) .
C28 C29 1.354(7) .
C28 H28 0.9300 .
C29 C30 1.364(7) .
C29 H29 0.9300 .
C30 C31 1.367(6) .
C30 H30 0.9300 .
C31 N7 1.327(5) .
C31 H31 0.9300 .
C32 N8 1.332(5) .
C32 C33 1.370(6) .
C32 H32 0.9300 .
C33 C34 1.374(6) .
C33 H33 0.9300 .
C34 C35 1.355(6) .
C34 H34 0.9300 .
C35 C36 1.389(6) .
C35 H35 0.9300 .
C36 N8 1.352(5) .
C36 C37 1.471(6) .
C37 N9 1.340(5) .
C37 C38 1.388(6) .
C38 C39 1.358(7) .
C38 H38 0.9300 .
C39 C40 1.366(7) .
C39 H39 0.9300 .
C40 C41 1.383(6) .
C40 H40 0.9300 .
C41 N9 1.333(5) .
C41 H41 0.9300 .
O1 H1A 0.8498 .
O1 H1B 0.8501 .
O2 H2A 0.8499 .
O2 H2B 0.8499 .
